data_4329251
loop_
_publ_author_name
'Yuanting Su'
'Yanxia Zhao'
'Jing Gao'
'Qingsong Dong'
'Biao Wu'
'Xiao-Juan Yang'

_publ_contact_author_address
; Lanzhou Institute of Chemical Physics, 
Chinese Academy of Sciences, Lanzhou 730000, P. R. China
;
_publ_contact_author_email yangxj@lzb.ac.cn
_publ_contact_author_fax +86-931-4968286
_publ_contact_author_name 'Xiao-Juan, Yang'
_publ_contact_author_phone +86-931-4968286
_publ_section_title
;
 Alkali Metal and Zinc Complexes of a Bridging
 2,5-Diamino-1,4-Benzoquinonediimine Ligand
;
_journal_name_full 'Inorganic Chemistry'
_journal_page_first 5889
_journal_page_last 5896
_journal_paper_doi 10.1021/ic3004867
_journal_volume 51
_journal_year 2012
_chemical_formula_sum 'C73 H117 Cl4 N4 Na2 O8 Zn2'
_chemical_formula_weight 1497.23
_chemical_name_systematic
; 
 ? 
;
_space_group_IT_number 2
_symmetry_cell_setting triclinic
_symmetry_space_group_name_Hall '-P 1'
_symmetry_space_group_name_H-M 'P -1'
_atom_sites_solution_hydrogens geom
_atom_sites_solution_primary direct
_atom_sites_solution_secondary difmap
_audit_creation_method SHELXL-97
_cell_angle_alpha 88.1610(10)
_cell_angle_beta 81.3260(10)
_cell_angle_gamma 79.5540(10)
_cell_formula_units_Z 2
_cell_length_a 13.4970(13)
_cell_length_b 13.5791(13)
_cell_length_c 23.455(2)
_cell_measurement_temperature 296(2)
_cell_volume 4179.1(7)
_computing_cell_refinement 'Bruker SMART'
_computing_data_collection 'Bruker SMART APEX II'
_computing_data_reduction 'Bruker SAINT'
_computing_molecular_graphics SHELXTL
_computing_publication_material SHELXTL
_computing_structure_refinement 'SHELXL-97 (Sheldrick, 2008)'
_computing_structure_solution 'SHELXS-97 (Sheldrick, 2008)'
_diffrn_ambient_temperature 296(2)
_diffrn_measured_fraction_theta_full 0.972
_diffrn_measured_fraction_theta_max 0.972
_diffrn_radiation_monochromator graphite
_diffrn_radiation_source 'fine-focus sealed tube'
_diffrn_radiation_type MoK\a
_diffrn_radiation_wavelength 0.71073
_diffrn_reflns_av_R_equivalents 0.0304
_diffrn_reflns_av_sigmaI/netI 0.0534
_diffrn_reflns_limit_h_max 11
_diffrn_reflns_limit_h_min -16
_diffrn_reflns_limit_k_max 16
_diffrn_reflns_limit_k_min -16
_diffrn_reflns_limit_l_max 27
_diffrn_reflns_limit_l_min -27
_diffrn_reflns_number 27499
_diffrn_reflns_theta_full 25.02
_diffrn_reflns_theta_max 25.02
_diffrn_reflns_theta_min 1.52
_exptl_absorpt_coefficient_mu 0.762
_exptl_absorpt_correction_T_max 0.8626
_exptl_absorpt_correction_T_min 0.7504
_exptl_absorpt_correction_type multi-scan
_exptl_absorpt_process_details SADABS
_exptl_crystal_colour purple
_exptl_crystal_density_diffrn 1.190
_exptl_crystal_description block
_exptl_crystal_F_000 1594
_exptl_crystal_size_max 0.40
_exptl_crystal_size_mid 0.20
_exptl_crystal_size_min 0.20
_refine_diff_density_max 0.506
_refine_diff_density_min -0.558
_refine_diff_density_rms 0.059
_refine_ls_extinction_method none
_refine_ls_goodness_of_fit_ref 1.015
_refine_ls_hydrogen_treatment constr
_refine_ls_matrix_type full
_refine_ls_number_parameters 867
_refine_ls_number_reflns 14334
_refine_ls_number_restraints 12
_refine_ls_restrained_S_all 1.015
_refine_ls_R_factor_all 0.0742
_refine_ls_R_factor_gt 0.0463
_refine_ls_shift/su_max 0.001
_refine_ls_shift/su_mean 0.000
_refine_ls_structure_factor_coef Fsqd
_refine_ls_weighting_details 'calc w=1/[\s^2^(Fo^2^)+(0.1000P)^2^+0.7726P] where P=(Fo^2^+2Fc^2^)/3'
_refine_ls_weighting_scheme calc
_refine_ls_wR_factor_gt 0.1361
_refine_ls_wR_factor_ref 0.1684
_reflns_number_gt 10009
_reflns_number_total 14334
_reflns_threshold_expression >2sigma(I)
_cod_data_source_file ic3004867_si_002_7.cif
_cod_data_source_block Zn-Na-dabqdi-DME
_cod_original_cell_volume 4179.2(7)
_cod_original_sg_symbol_H-M 'P -1 '
_cod_database_code 4329251

loop_
_symmetry_equiv_pos_as_xyz
'x, y, z'
'-x, -y, -z'

loop_
_atom_site_label
_atom_site_type_symbol
_atom_site_fract_x
_atom_site_fract_y
_atom_site_fract_z
_atom_site_U_iso_or_equiv
_atom_site_adp_type
_atom_site_occupancy
_atom_site_symmetry_multiplicity
_atom_site_calc_flag
_atom_site_refinement_flags
_atom_site_disorder_assembly
_atom_site_disorder_group
Zn1 Zn 0.26664(3) 0.46556(3) 0.114641(16) 0.04772(14) Uani 1 1 d . . .
Zn2 Zn 0.77190(3) 0.85985(3) 0.435093(16) 0.04322(13) Uani 1 1 d . . .
Na1 Na 0.02649(13) 0.41283(12) 0.16970(7) 0.0680(4) Uani 1 1 d . B .
Na2 Na 1.02680(12) 0.79458(12) 0.37970(7) 0.0629(4) Uani 1 1 d . . .
Cl1 Cl 0.22288(8) 0.40932(9) 0.20408(4) 0.0705(3) Uani 1 1 d . . .
Cl2 Cl 0.11798(8) 0.51430(9) 0.08009(5) 0.0717(3) Uani 1 1 d . . .
Cl3 Cl 0.84178(8) 0.74658(8) 0.36597(5) 0.0709(3) Uani 1 1 d . . .
Cl4 Cl 0.90469(8) 0.89592(9) 0.47296(5) 0.0685(3) Uani 1 1 d . . .
O1 O 0.0667(4) 0.2321(3) 0.1597(2) 0.1240(16) Uani 1 1 d . . .
O2 O -0.0989(3) 0.3557(3) 0.12115(17) 0.1030(12) Uani 1 1 d . . .
O3 O -0.0939(3) 0.5622(3) 0.20198(16) 0.0986(12) Uani 1 1 d . B .
O4 O -0.0629(3) 0.3884(3) 0.26551(16) 0.1105(13) Uani 1 1 d . . .
O5 O 1.0201(3) 0.9275(3) 0.31032(17) 0.1039(12) Uani 1 1 d . . .
O6 O 1.1730(3) 0.8729(3) 0.37483(16) 0.0916(10) Uani 1 1 d . . .
O7 O 1.1138(3) 0.6633(3) 0.31646(14) 0.0860(10) Uani 1 1 d . . .
O8 O 1.0921(3) 0.6499(2) 0.43545(14) 0.0819(9) Uani 1 1 d . . .
N1 N 0.3650(2) 0.5620(2) 0.09829(11) 0.0438(7) Uani 1 1 d . . .
N2 N 0.3705(2) 0.3814(2) 0.05654(12) 0.0479(7) Uani 1 1 d . . .
N3 N 0.6702(2) 0.97985(19) 0.41668(11) 0.0384(6) Uani 1 1 d . . .
N4 N 0.6522(2) 0.83250(19) 0.49155(11) 0.0389(6) Uani 1 1 d . . .
C1 C 0.4299(2) 0.5383(2) 0.05003(12) 0.0377(7) Uani 1 1 d . . .
C2 C 0.4340(3) 0.4347(2) 0.02665(13) 0.0393(7) Uani 1 1 d . . .
C3 C 0.5038(3) 0.4021(3) -0.02200(13) 0.0446(8) Uani 1 1 d . . .
H3 H 0.5062 0.3385 -0.0362 0.053 Uiso 1 1 calc R . .
C4 C 0.3721(3) 0.6482(3) 0.12988(15) 0.0538(10) Uani 1 1 d . . .
C5 C 0.3201(4) 0.7418(3) 0.1166(2) 0.0712(13) Uani 1 1 d . . .
C6 C 0.3318(5) 0.8231(4) 0.1501(3) 0.105(2) Uani 1 1 d . . .
H6 H 0.2991 0.8871 0.1418 0.126 Uiso 1 1 calc R . .
C7 C 0.3882(6) 0.8111(6) 0.1931(3) 0.123(3) Uani 1 1 d . . .
H7 H 0.3950 0.8662 0.2137 0.148 Uiso 1 1 calc R . .
C8 C 0.4349(5) 0.7184(6) 0.2063(3) 0.111(2) Uani 1 1 d . . .
H8 H 0.4732 0.7115 0.2364 0.133 Uiso 1 1 calc R . .
C9 C 0.4285(4) 0.6318(4) 0.17656(18) 0.0767(14) Uani 1 1 d . . .
C10 C 0.2523(4) 0.7572(3) 0.0712(2) 0.0799(14) Uani 1 1 d . . .
H10 H 0.2647 0.6951 0.0490 0.096 Uiso 1 1 calc R . .
C11 C 0.2742(6) 0.8426(5) 0.0286(3) 0.127(3) Uani 1 1 d . . .
H11A H 0.2530 0.9058 0.0480 0.191 Uiso 1 1 calc R . .
H11B H 0.2374 0.8416 -0.0033 0.191 Uiso 1 1 calc R . .
H11C H 0.3459 0.8333 0.0147 0.191 Uiso 1 1 calc R . .
C12 C 0.1424(5) 0.7772(5) 0.0967(3) 0.118(2) Uani 1 1 d . . .
H12A H 0.1274 0.7225 0.1215 0.176 Uiso 1 1 calc R . .
H12B H 0.1011 0.7842 0.0664 0.176 Uiso 1 1 calc R . .
H12C H 0.1280 0.8379 0.1187 0.176 Uiso 1 1 calc R . .
C13 C 0.4806(4) 0.5297(5) 0.1925(2) 0.0913(17) Uani 1 1 d . . .
H13 H 0.4488 0.4817 0.1746 0.110 Uiso 1 1 calc R . .
C14 C 0.5916(5) 0.5075(7) 0.1690(3) 0.157(3) Uani 1 1 d . . .
H14A H 0.6002 0.5138 0.1277 0.235 Uiso 1 1 calc R . .
H14B H 0.6199 0.4405 0.1794 0.235 Uiso 1 1 calc R . .
H14C H 0.6261 0.5540 0.1846 0.235 Uiso 1 1 calc R . .
C15 C 0.4645(7) 0.5079(8) 0.2577(3) 0.166(4) Uani 1 1 d . . .
H15A H 0.5058 0.4450 0.2655 0.249 Uiso 1 1 calc R . .
H15B H 0.3940 0.5049 0.2704 0.249 Uiso 1 1 calc R . .
H15C H 0.4835 0.5603 0.2780 0.249 Uiso 1 1 calc R . .
C16 C 0.3809(3) 0.2759(3) 0.04679(19) 0.0654(12) Uani 1 1 d . . .
C17 C 0.4349(4) 0.2121(4) 0.0835(3) 0.0938(18) Uani 1 1 d . . .
C18 C 0.4427(7) 0.1089(5) 0.0774(5) 0.158(5) Uani 1 1 d . . .
H18 H 0.4796 0.0652 0.1012 0.190 Uiso 1 1 calc R . .
C19 C 0.3981(10) 0.0727(7) 0.0382(7) 0.202(8) Uani 1 1 d . . .
H19 H 0.4034 0.0038 0.0351 0.242 Uiso 1 1 calc R . .
C20 C 0.3443(7) 0.1350(6) 0.0022(5) 0.155(4) Uani 1 1 d . . .
H20 H 0.3135 0.1067 -0.0246 0.186 Uiso 1 1 calc R . .
C21 C 0.3336(5) 0.2401(4) 0.0039(3) 0.0929(19) Uani 1 1 d . . .
C22 C 0.4851(5) 0.2523(5) 0.1290(2) 0.115(2) Uani 1 1 d . . .
H22 H 0.4576 0.3241 0.1325 0.138 Uiso 1 1 calc R . .
C23 C 0.5998(7) 0.2414(7) 0.1131(3) 0.158(3) Uani 1 1 d . . .
H23A H 0.6299 0.1717 0.1118 0.238 Uiso 1 1 calc R . .
H23B H 0.6265 0.2744 0.1414 0.238 Uiso 1 1 calc R . .
H23C H 0.6155 0.2714 0.0759 0.238 Uiso 1 1 calc R . .
C24 C 0.4611(6) 0.2053(8) 0.1883(3) 0.201(5) Uani 1 1 d . . .
H24A H 0.4925 0.1359 0.1874 0.301 Uiso 1 1 calc R . .
H24B H 0.3887 0.2110 0.1985 0.301 Uiso 1 1 calc R . .
H24C H 0.4871 0.2395 0.2164 0.301 Uiso 1 1 calc R . .
C25 C 0.2736(5) 0.3059(6) -0.0352(3) 0.107(2) Uani 1 1 d . . .
H25 H 0.2824 0.3749 -0.0297 0.128 Uiso 1 1 calc R . .
C26 C 0.1610(5) 0.3019(6) -0.0201(3) 0.134(3) Uani 1 1 d . . .
H26A H 0.1515 0.2335 -0.0196 0.201 Uiso 1 1 calc R . .
H26B H 0.1244 0.3388 -0.0483 0.201 Uiso 1 1 calc R . .
H26C H 0.1358 0.3308 0.0173 0.201 Uiso 1 1 calc R . .
C27 C 0.3129(7) 0.2782(8) -0.0989(3) 0.183(5) Uani 1 1 d . . .
H27A H 0.3838 0.2826 -0.1075 0.275 Uiso 1 1 calc R . .
H27B H 0.2751 0.3238 -0.1234 0.275 Uiso 1 1 calc R . .
H27C H 0.3042 0.2111 -0.1056 0.275 Uiso 1 1 calc R . .
C28 C 0.1586(7) 0.1711(5) 0.1508(5) 0.181(4) Uani 1 1 d . . .
H28A H 0.1491 0.1028 0.1497 0.272 Uiso 1 1 calc R . .
H28B H 0.1960 0.1791 0.1815 0.272 Uiso 1 1 calc R . .
H28C H 0.1958 0.1881 0.1147 0.272 Uiso 1 1 calc R . .
C29 C -0.0184(9) 0.1975(6) 0.1478(5) 0.173(4) Uani 1 1 d . . .
H29A H 0.0046 0.1314 0.1311 0.208 Uiso 1 1 calc R . .
H29B H -0.0605 0.1893 0.1844 0.208 Uiso 1 1 calc R . .
C30 C -0.0771(7) 0.2503(6) 0.1138(5) 0.158(3) Uani 1 1 d . . .
H30A H -0.1413 0.2262 0.1189 0.189 Uiso 1 1 calc R . .
H30B H -0.0454 0.2366 0.0742 0.189 Uiso 1 1 calc R . .
C31 C -0.1368(7) 0.4055(7) 0.0745(3) 0.157(3) Uani 1 1 d . . .
H31A H -0.0892 0.3880 0.0401 0.235 Uiso 1 1 calc R . .
H31B H -0.1469 0.4764 0.0805 0.235 Uiso 1 1 calc R . .
H31C H -0.2006 0.3866 0.0706 0.235 Uiso 1 1 calc R . .
C32 C -0.0809(6) 0.6581(5) 0.1924(3) 0.132(3) Uani 1 1 d . . .
H32A H -0.1461 0.7007 0.1927 0.198 Uiso 1 1 calc R . .
H32B H -0.0400 0.6630 0.1555 0.198 Uiso 1 1 calc R . .
H32C H -0.0473 0.6787 0.2220 0.198 Uiso 1 1 calc R . .
C33 C -0.1573(6) 0.5490(5) 0.2537(3) 0.136(3) Uani 1 1 d . . .
H33A H -0.2135 0.5188 0.2454 0.163 Uiso 1 1 calc R A 1
H33B H -0.1857 0.6139 0.2710 0.163 Uiso 1 1 calc R A 1
C34 C -0.1051(12) 0.4882(11) 0.2930(6) 0.113(4) Uani 0.50 1 d PU B 1
C34A C -0.1698(10) 0.4446(9) 0.2650(5) 0.096(3) Uiso 0.50 1 d P B 2
C35 C -0.0093(9) 0.3570(11) 0.3058(4) 0.245(7) Uani 1 1 d . B .
H35A H 0.0477 0.3911 0.3029 0.368 Uiso 1 1 calc R . .
H35B H 0.0150 0.2862 0.3017 0.368 Uiso 1 1 calc R . .
H35C H -0.0506 0.3703 0.3427 0.368 Uiso 1 1 calc R . .
C36 C 0.5874(2) 0.9962(2) 0.45629(12) 0.0331(7) Uani 1 1 d . . .
C37 C 0.5774(2) 0.9116(2) 0.49897(13) 0.0350(7) Uani 1 1 d . . .
C38 C 0.4901(2) 0.9202(2) 0.54063(13) 0.0370(7) Uani 1 1 d . . .
H38 H 0.4838 0.8684 0.5671 0.044 Uiso 1 1 calc R . .
C39 C 0.6794(3) 1.0440(3) 0.36635(14) 0.0444(8) Uani 1 1 d . . .
C40 C 0.7164(3) 1.1333(3) 0.36845(17) 0.0589(10) Uani 1 1 d . . .
C41 C 0.7274(4) 1.1886(4) 0.3171(2) 0.0881(16) Uani 1 1 d . . .
H41 H 0.7517 1.2485 0.3169 0.106 Uiso 1 1 calc R . .
C42 C 0.7030(4) 1.1559(5) 0.2667(2) 0.0964(18) Uani 1 1 d . . .
H42 H 0.7100 1.1941 0.2332 0.116 Uiso 1 1 calc R . .
C43 C 0.6687(4) 1.0678(4) 0.26619(18) 0.0807(14) Uani 1 1 d . . .
H43 H 0.6532 1.0464 0.2319 0.097 Uiso 1 1 calc R . .
C44 C 0.6561(3) 1.0091(3) 0.31514(15) 0.0564(10) Uani 1 1 d . . .
C46 C 0.6996(6) 1.2793(4) 0.4354(3) 0.115(2) Uani 1 1 d . . .
H46A H 0.7256 1.3224 0.4059 0.172 Uiso 1 1 calc R . .
H46B H 0.7156 1.2967 0.4719 0.172 Uiso 1 1 calc R . .
H46C H 0.6270 1.2872 0.4374 0.172 Uiso 1 1 calc R . .
C47 C 0.8633(5) 1.1546(4) 0.4164(3) 0.1046(19) Uani 1 1 d . . .
H47A H 0.8918 1.0860 0.4069 0.157 Uiso 1 1 calc R . .
H47B H 0.8818 1.1705 0.4525 0.157 Uiso 1 1 calc R . .
H47C H 0.8892 1.1975 0.3867 0.157 Uiso 1 1 calc R . .
C48 C 0.6150(4) 0.9129(4) 0.31295(18) 0.0716(12) Uani 1 1 d . . .
H48 H 0.6351 0.8718 0.3459 0.086 Uiso 1 1 calc R . .
C49 C 0.5004(4) 0.9321(4) 0.3205(2) 0.0887(15) Uani 1 1 d . . .
H49A H 0.4738 0.9672 0.3559 0.133 Uiso 1 1 calc R . .
H49B H 0.4767 0.8694 0.3215 0.133 Uiso 1 1 calc R . .
H49C H 0.4776 0.9718 0.2888 0.133 Uiso 1 1 calc R . .
C50 C 0.6598(5) 0.8515(5) 0.2587(3) 0.118(2) Uani 1 1 d . . .
H50A H 0.6326 0.8842 0.2261 0.176 Uiso 1 1 calc R . .
H50B H 0.6424 0.7859 0.2634 0.176 Uiso 1 1 calc R . .
H50C H 0.7326 0.8457 0.2527 0.176 Uiso 1 1 calc R . .
C51 C 0.6403(3) 0.7404(2) 0.52165(15) 0.0462(8) Uani 1 1 d . . .
C52 C 0.6130(3) 0.6649(3) 0.49114(17) 0.0534(9) Uani 1 1 d . . .
C53 C 0.6032(4) 0.5744(3) 0.5197(3) 0.0820(14) Uani 1 1 d . . .
H53 H 0.5859 0.5229 0.5002 0.098 Uiso 1 1 calc R . .
C54 C 0.6186(5) 0.5609(4) 0.5760(3) 0.0973(18) Uani 1 1 d . . .
H54 H 0.6093 0.5012 0.5948 0.117 Uiso 1 1 calc R . .
C55 C 0.6473(4) 0.6331(3) 0.6042(2) 0.0791(14) Uani 1 1 d . . .
H55 H 0.6582 0.6216 0.6423 0.095 Uiso 1 1 calc R . .
C56 C 0.6615(3) 0.7251(3) 0.57851(16) 0.0526(9) Uani 1 1 d . . .
C57 C 0.5918(4) 0.6806(3) 0.4294(2) 0.0680(12) Uani 1 1 d . . .
H57 H 0.6255 0.7353 0.4129 0.082 Uiso 1 1 calc R . .
C58 C 0.4804(4) 0.7114(4) 0.4267(2) 0.0887(15) Uani 1 1 d . . .
H58A H 0.4456 0.6577 0.4408 0.133 Uiso 1 1 calc R . .
H58B H 0.4704 0.7265 0.3875 0.133 Uiso 1 1 calc R . .
H58C H 0.4538 0.7696 0.4501 0.133 Uiso 1 1 calc R . .
C59 C 0.6371(5) 0.5853(4) 0.3910(3) 0.1068(19) Uani 1 1 d . . .
H59A H 0.7073 0.5634 0.3952 0.160 Uiso 1 1 calc R . .
H59B H 0.6319 0.6017 0.3513 0.160 Uiso 1 1 calc R . .
H59C H 0.5996 0.5326 0.4030 0.160 Uiso 1 1 calc R . .
C60 C 0.7027(4) 0.7996(3) 0.60957(16) 0.0624(11) Uani 1 1 d . . .
H60 H 0.6928 0.8636 0.5889 0.075 Uiso 1 1 calc R . .
C61 C 0.8175(5) 0.7639(4) 0.6094(3) 0.1002(17) Uani 1 1 d . . .
H61A H 0.8281 0.7069 0.6344 0.150 Uiso 1 1 calc R . .
H61B H 0.8464 0.8169 0.6227 0.150 Uiso 1 1 calc R . .
H61C H 0.8496 0.7458 0.5709 0.150 Uiso 1 1 calc R . .
C62 C 0.6484(6) 0.8160(4) 0.6716(2) 0.118(2) Uani 1 1 d . . .
H62A H 0.5760 0.8276 0.6717 0.177 Uiso 1 1 calc R . .
H62B H 0.6672 0.8731 0.6875 0.177 Uiso 1 1 calc R . .
H62C H 0.6679 0.7578 0.6944 0.177 Uiso 1 1 calc R . .
C63 C 0.9526(6) 0.9513(6) 0.2706(3) 0.134(3) Uani 1 1 d . . .
H63A H 0.9165 1.0187 0.2769 0.201 Uiso 1 1 calc R . .
H63B H 0.9049 0.9061 0.2753 0.201 Uiso 1 1 calc R . .
H63C H 0.9897 0.9456 0.2323 0.201 Uiso 1 1 calc R . .
C64 C 1.1022(6) 0.9787(5) 0.3038(3) 0.131(3) Uani 1 1 d . . .
H64A H 1.0784 1.0491 0.2966 0.157 Uiso 1 1 calc R . .
H64B H 1.1515 0.9522 0.2709 0.157 Uiso 1 1 calc R . .
C65 C 1.1490(8) 0.9677(7) 0.3544(4) 0.152(3) Uani 1 1 d U . .
H65A H 1.2110 0.9956 0.3468 0.183 Uiso 1 1 calc R . .
H65B H 1.1038 1.0075 0.3846 0.183 Uiso 1 1 calc R . .
C66 C 1.2241(7) 0.8699(7) 0.4217(4) 0.163(3) Uani 1 1 d . . .
H66A H 1.2841 0.8989 0.4114 0.245 Uiso 1 1 calc R . .
H66B H 1.2431 0.8016 0.4336 0.245 Uiso 1 1 calc R . .
H66C H 1.1805 0.9070 0.4529 0.245 Uiso 1 1 calc R . .
C67 C 1.1649(6) 0.6845(5) 0.2615(2) 0.126(3) Uani 1 1 d . . .
H67A H 1.2266 0.7075 0.2659 0.189 Uiso 1 1 calc R . .
H67B H 1.1218 0.7356 0.2429 0.189 Uiso 1 1 calc R . .
H67C H 1.1811 0.6250 0.2385 0.189 Uiso 1 1 calc R . .
C68 C 1.1698(5) 0.5851(4) 0.3449(2) 0.106(2) Uani 1 1 d . . .
H68A H 1.2325 0.6041 0.3523 0.128 Uiso 1 1 calc R . .
H68B H 1.1871 0.5259 0.3208 0.128 Uiso 1 1 calc R . .
C69 C 1.1086(5) 0.5632(4) 0.3997(2) 0.103(2) Uani 1 1 d . . .
H69A H 1.0440 0.5481 0.3928 0.124 Uiso 1 1 calc R . .
H69B H 1.1445 0.5059 0.4185 0.124 Uiso 1 1 calc R . .
C70 C 1.0439(6) 0.6336(4) 0.4911(2) 0.120(2) Uani 1 1 d . . .
H70A H 0.9820 0.6094 0.4889 0.180 Uiso 1 1 calc R . .
H70B H 1.0283 0.6953 0.5122 0.180 Uiso 1 1 calc R . .
H70C H 1.0882 0.5848 0.5105 0.180 Uiso 1 1 calc R . .
C71 C 0.7484(4) 1.1698(3) 0.42126(19) 0.0706(12) Uani 1 1 d . . .
H71 H 0.7244 1.1287 0.4537 0.085 Uiso 1 1 calc R . .
C73 C 0.9324(5) 1.0155(4) 0.0703(3) 0.0901(17) Uani 1 1 d . . .
H73A H 0.9925 1.0086 0.0893 0.108 Uiso 1 1 calc R . .
H73B H 0.9065 1.0865 0.0667 0.108 Uiso 1 1 calc R . .
C74 C 0.9602(6) 0.9757(4) 0.0169(3) 0.120(2) Uani 1 1 d . . .
H74A H 0.9012 0.9843 -0.0030 0.144 Uiso 1 1 calc R . .
H74B H 0.9856 0.9045 0.0200 0.144 Uiso 1 1 calc R . .
C72 C 0.8636(9) 0.9749(6) 0.1031(4) 0.172(4) Uani 1 1 d . . .
H72A H 0.8007 0.9893 0.0876 0.258 Uiso 1 1 calc R . .
H72B H 0.8536 1.0017 0.1413 0.258 Uiso 1 1 calc R . .
H72C H 0.8860 0.9037 0.1045 0.258 Uiso 1 1 calc R . .

loop_
_atom_site_aniso_label
_atom_site_aniso_U_11
_atom_site_aniso_U_22
_atom_site_aniso_U_33
_atom_site_aniso_U_23
_atom_site_aniso_U_13
_atom_site_aniso_U_12
Zn1 0.0385(2) 0.0616(3) 0.0423(2) -0.00047(19) 0.00621(17) -0.01686(19)
Zn2 0.0324(2) 0.0463(2) 0.0478(2) 0.00024(17) 0.00120(17) -0.00480(16)
Na1 0.0561(10) 0.0698(10) 0.0760(10) -0.0077(8) 0.0063(8) -0.0178(8)
Na2 0.0444(9) 0.0680(9) 0.0728(10) 0.0005(8) -0.0007(7) -0.0077(7)
Cl1 0.0592(7) 0.1041(8) 0.0470(5) 0.0141(5) 0.0054(5) -0.0247(6)
Cl2 0.0492(6) 0.0995(8) 0.0674(6) 0.0097(6) -0.0094(5) -0.0175(6)
Cl3 0.0446(6) 0.0805(7) 0.0855(7) -0.0357(6) 0.0034(5) -0.0099(5)
Cl4 0.0482(6) 0.0845(7) 0.0755(6) -0.0164(6) -0.0145(5) -0.0122(5)
O1 0.084(3) 0.085(3) 0.204(5) -0.032(3) -0.013(3) -0.020(2)
O2 0.107(3) 0.109(3) 0.102(3) -0.008(2) -0.022(2) -0.038(2)
O3 0.107(3) 0.076(2) 0.098(2) -0.0153(19) 0.028(2) -0.010(2)
O4 0.112(3) 0.123(3) 0.084(2) 0.023(2) -0.002(2) -0.001(3)
O5 0.097(3) 0.112(3) 0.112(3) 0.039(2) -0.037(2) -0.030(2)
O6 0.076(2) 0.102(3) 0.102(3) 0.004(2) -0.018(2) -0.027(2)
O7 0.072(2) 0.094(2) 0.078(2) -0.0062(18) 0.0121(17) 0.0058(18)
O8 0.085(2) 0.072(2) 0.084(2) 0.0060(17) -0.0033(18) -0.0125(17)
N1 0.0365(16) 0.0618(18) 0.0334(13) -0.0036(13) 0.0049(12) -0.0171(13)
N2 0.0412(17) 0.0541(17) 0.0473(16) 0.0021(13) 0.0049(13) -0.0153(14)
N3 0.0352(15) 0.0401(14) 0.0380(13) 0.0019(11) -0.0006(11) -0.0057(12)
N4 0.0361(16) 0.0367(14) 0.0417(14) 0.0072(12) -0.0004(12) -0.0064(12)
C1 0.0340(18) 0.0497(18) 0.0321(15) -0.0020(14) -0.0045(13) -0.0143(15)
C2 0.0338(18) 0.0529(19) 0.0334(15) 0.0023(14) -0.0045(13) -0.0147(15)
C3 0.043(2) 0.0506(19) 0.0406(17) -0.0063(15) 0.0045(15) -0.0161(16)
C4 0.045(2) 0.075(3) 0.0430(19) -0.0179(18) 0.0141(17) -0.030(2)
C5 0.068(3) 0.070(3) 0.074(3) -0.022(2) 0.017(2) -0.027(2)
C6 0.102(5) 0.087(4) 0.127(5) -0.052(4) 0.021(4) -0.044(3)
C7 0.115(6) 0.144(6) 0.121(5) -0.082(5) 0.020(4) -0.067(5)
C8 0.087(4) 0.178(7) 0.082(4) -0.060(5) 0.001(3) -0.064(5)
C9 0.051(3) 0.133(4) 0.052(2) -0.027(3) 0.005(2) -0.036(3)
C10 0.096(4) 0.052(2) 0.090(3) 0.000(2) -0.006(3) -0.017(2)
C11 0.151(7) 0.094(4) 0.119(5) 0.026(4) 0.015(4) -0.008(4)
C12 0.094(5) 0.115(5) 0.140(5) 0.022(4) -0.009(4) -0.021(4)
C13 0.062(3) 0.153(5) 0.064(3) -0.013(3) -0.022(2) -0.022(3)
C14 0.079(5) 0.223(9) 0.143(6) 0.032(6) -0.001(4) 0.022(5)
C15 0.156(8) 0.259(11) 0.075(4) 0.025(5) -0.014(4) -0.022(7)
C16 0.060(3) 0.050(2) 0.076(3) -0.004(2) 0.031(2) -0.018(2)
C17 0.083(4) 0.071(3) 0.105(4) 0.023(3) 0.034(3) 0.001(3)
C18 0.129(7) 0.064(5) 0.237(11) 0.032(5) 0.084(7) 0.004(4)
C19 0.153(10) 0.066(5) 0.343(19) -0.037(8) 0.128(11) -0.033(5)
C20 0.124(7) 0.102(5) 0.234(10) -0.083(6) 0.065(7) -0.067(5)
C21 0.083(4) 0.080(3) 0.116(4) -0.047(3) 0.039(3) -0.052(3)
C22 0.111(5) 0.120(5) 0.082(4) 0.047(4) 0.013(4) 0.036(4)
C23 0.134(7) 0.212(9) 0.117(5) 0.038(6) 0.010(5) -0.029(6)
C24 0.124(7) 0.308(12) 0.110(5) 0.116(7) 0.030(5) 0.064(7)
C25 0.098(5) 0.145(6) 0.094(4) -0.039(4) 0.002(3) -0.073(4)
C26 0.110(6) 0.176(7) 0.133(5) -0.060(5) 0.006(4) -0.081(5)
C27 0.151(8) 0.318(13) 0.103(5) -0.090(7) 0.027(5) -0.123(8)
C28 0.134(8) 0.094(5) 0.289(12) -0.007(6) 0.043(8) -0.009(5)
C29 0.204(11) 0.095(5) 0.263(11) 0.025(6) -0.112(9) -0.082(6)
C30 0.144(8) 0.115(6) 0.238(11) -0.028(6) -0.069(7) -0.046(5)
C31 0.140(7) 0.218(9) 0.131(6) 0.039(6) -0.057(6) -0.057(7)
C32 0.129(6) 0.095(5) 0.158(6) -0.028(4) 0.021(5) -0.014(4)
C33 0.136(6) 0.117(5) 0.124(5) -0.025(4) 0.061(5) -0.007(4)
C34 0.114(4) 0.114(4) 0.113(4) -0.0005(10) -0.0164(12) -0.0193(12)
C35 0.204(11) 0.46(2) 0.116(6) 0.138(10) -0.055(7) -0.173(13)
C36 0.0333(17) 0.0384(16) 0.0294(14) -0.0005(13) -0.0064(13) -0.0097(13)
C37 0.0338(18) 0.0353(16) 0.0363(15) -0.0024(13) -0.0007(13) -0.0105(13)
C38 0.0358(18) 0.0373(16) 0.0374(16) 0.0064(13) -0.0021(14) -0.0092(14)
C39 0.0351(19) 0.054(2) 0.0393(17) 0.0099(15) 0.0058(14) -0.0053(15)
C40 0.053(2) 0.066(2) 0.058(2) 0.0202(19) -0.0051(19) -0.0158(19)
C41 0.087(4) 0.091(3) 0.090(4) 0.049(3) -0.010(3) -0.038(3)
C42 0.090(4) 0.133(5) 0.065(3) 0.055(3) -0.010(3) -0.027(4)
C43 0.078(3) 0.117(4) 0.044(2) 0.020(2) -0.011(2) -0.012(3)
C44 0.044(2) 0.075(3) 0.044(2) 0.0006(19) -0.0029(17) 0.0001(19)
C46 0.151(6) 0.074(3) 0.118(5) 0.007(3) 0.000(4) -0.035(4)
C47 0.093(5) 0.105(4) 0.132(5) 0.023(4) -0.037(4) -0.048(4)
C48 0.072(3) 0.085(3) 0.059(2) -0.014(2) -0.023(2) -0.004(2)
C49 0.081(4) 0.100(4) 0.089(3) -0.016(3) -0.009(3) -0.026(3)
C50 0.100(5) 0.137(5) 0.109(4) -0.065(4) -0.013(4) 0.006(4)
C51 0.0348(19) 0.0382(18) 0.060(2) 0.0080(16) 0.0025(16) -0.0017(14)
C52 0.046(2) 0.0386(19) 0.074(2) 0.0019(18) -0.0049(19) -0.0082(16)
C53 0.077(3) 0.053(3) 0.124(4) 0.017(3) -0.030(3) -0.023(2)
C54 0.098(4) 0.063(3) 0.144(5) 0.049(3) -0.045(4) -0.037(3)
C55 0.079(3) 0.066(3) 0.094(3) 0.037(3) -0.018(3) -0.019(2)
C56 0.049(2) 0.0443(19) 0.060(2) 0.0191(17) -0.0032(18) -0.0050(16)
C57 0.065(3) 0.059(2) 0.085(3) -0.004(2) -0.009(2) -0.025(2)
C58 0.079(4) 0.101(4) 0.090(3) -0.006(3) -0.027(3) -0.014(3)
C59 0.099(5) 0.104(4) 0.115(4) -0.043(4) 0.005(4) -0.020(3)
C60 0.078(3) 0.054(2) 0.050(2) 0.0145(18) -0.007(2) -0.004(2)
C61 0.087(4) 0.103(4) 0.121(4) -0.004(3) -0.045(4) -0.019(3)
C62 0.180(7) 0.098(4) 0.056(3) 0.005(3) 0.016(3) -0.002(4)
C63 0.116(6) 0.165(7) 0.116(5) 0.041(5) -0.033(4) -0.004(5)
C64 0.137(6) 0.111(5) 0.155(6) 0.062(5) -0.022(5) -0.056(5)
C65 0.152(3) 0.152(3) 0.154(3) -0.0006(10) -0.0234(11) -0.0287(11)
C66 0.119(7) 0.241(10) 0.154(7) 0.012(7) -0.072(6) -0.058(7)
C67 0.134(6) 0.132(5) 0.086(4) 0.004(4) 0.031(4) 0.010(4)
C68 0.101(5) 0.090(4) 0.106(4) -0.002(3) 0.007(4) 0.026(3)
C69 0.128(5) 0.065(3) 0.099(4) -0.005(3) 0.013(4) 0.006(3)
C70 0.178(7) 0.097(4) 0.078(4) -0.003(3) 0.017(4) -0.036(4)
C71 0.082(3) 0.065(3) 0.073(3) 0.019(2) -0.011(2) -0.037(2)
C73 0.109(5) 0.070(3) 0.105(4) -0.015(3) -0.028(4) -0.041(3)
C74 0.135(7) 0.073(4) 0.169(7) 0.006(4) -0.073(6) -0.022(3)
C72 0.213(12) 0.129(7) 0.179(9) -0.048(6) -0.062(8) -0.009(7)

loop_
_atom_type_symbol
_atom_type_description
_atom_type_scat_dispersion_real
_atom_type_scat_dispersion_imag
_atom_type_scat_source
C C 0.0033 0.0016 'International Tables Vol C Tables 4.2.6.8 and 6.1.1.4'
H H 0.0000 0.0000 'International Tables Vol C Tables 4.2.6.8 and 6.1.1.4'
N N 0.0061 0.0033 'International Tables Vol C Tables 4.2.6.8 and 6.1.1.4'
O O 0.0106 0.0060 'International Tables Vol C Tables 4.2.6.8 and 6.1.1.4'
Na Na 0.0362 0.0249 'International Tables Vol C Tables 4.2.6.8 and 6.1.1.4'
Cl Cl 0.1484 0.1585 'International Tables Vol C Tables 4.2.6.8 and 6.1.1.4'
Zn Zn 0.2839 1.4301 'International Tables Vol C Tables 4.2.6.8 and 6.1.1.4'

loop_
_geom_angle_atom_site_label_1
_geom_angle_atom_site_label_2
_geom_angle_atom_site_label_3
_geom_angle
_geom_angle_site_symmetry_1
_geom_angle_site_symmetry_3
N1 Zn1 N2 82.25(11) . .
N1 Zn1 Cl1 121.49(8) . .
N2 Zn1 Cl1 121.54(9) . .
N1 Zn1 Cl2 114.56(9) . .
N2 Zn1 Cl2 111.08(9) . .
Cl1 Zn1 Cl2 105.03(4) . .
N4 Zn2 N3 82.03(10) . .
N4 Zn2 Cl3 118.76(8) . .
N3 Zn2 Cl3 119.50(8) . .
N4 Zn2 Cl4 116.41(9) . .
N3 Zn2 Cl4 114.80(9) . .
Cl3 Zn2 Cl4 104.88(4) . .
O3 Na1 O2 90.85(16) . .
O3 Na1 O1 149.69(16) . .
O2 Na1 O1 70.22(16) . .
O3 Na1 O4 69.16(14) . .
O2 Na1 O4 93.89(16) . .
O1 Na1 O4 88.16(17) . .
O3 Na1 Cl2 91.74(10) . .
O2 Na1 Cl2 98.97(12) . .
O1 Na1 Cl2 113.91(14) . .
O4 Na1 Cl2 157.16(13) . .
O3 Na1 Cl1 112.34(12) . .
O2 Na1 Cl1 156.70(13) . .
O1 Na1 Cl1 89.24(13) . .
O4 Na1 Cl1 96.40(13) . .
Cl2 Na1 Cl1 78.92(5) . .
O7 Na2 O5 97.67(15) . .
O7 Na2 O6 93.30(14) . .
O5 Na2 O6 69.42(14) . .
O7 Na2 O8 70.28(12) . .
O5 Na2 O8 160.99(15) . .
O6 Na2 O8 95.97(14) . .
O7 Na2 Cl3 90.63(11) . .
O5 Na2 Cl3 95.22(11) . .
O6 Na2 Cl3 164.52(12) . .
O8 Na2 Cl3 99.45(10) . .
O7 Na2 Cl4 161.49(11) . .
O5 Na2 Cl4 99.21(12) . .
O6 Na2 Cl4 99.69(11) . .
O8 Na2 Cl4 95.14(10) . .
Cl3 Na2 Cl4 80.34(5) . .
Zn1 Cl1 Na1 85.16(5) . .
Zn1 Cl2 Na1 88.24(5) . .
Zn2 Cl3 Na2 86.59(5) . .
Zn2 Cl4 Na2 86.25(5) . .
C28 O1 C29 119.3(6) . .
C28 O1 Na1 129.4(5) . .
C29 O1 Na1 109.1(5) . .
C31 O2 C30 112.4(6) . .
C31 O2 Na1 122.9(4) . .
C30 O2 Na1 111.4(4) . .
C32 O3 C33 113.4(5) . .
C32 O3 Na1 126.7(4) . .
C33 O3 Na1 113.7(4) . .
C35 O4 C34A 134.1(8) . .
C35 O4 C34 94.1(9) . .
C34A O4 C34 55.1(7) . .
C35 O4 Na1 118.1(5) . .
C34A O4 Na1 105.0(5) . .
C34 O4 Na1 109.4(6) . .
C63 O5 C64 115.9(5) . .
C63 O5 Na2 128.0(4) . .
C64 O5 Na2 115.6(4) . .
C65 O6 C66 111.8(6) . .
C65 O6 Na2 108.4(5) . .
C66 O6 Na2 120.2(4) . .
C68 O7 C67 112.7(4) . .
C68 O7 Na2 112.7(3) . .
C67 O7 Na2 120.8(3) . .
C70 O8 C69 112.4(4) . .
C70 O8 Na2 120.4(4) . .
C69 O8 Na2 108.1(3) . .
C1 N1 C4 118.9(3) . .
C1 N1 Zn1 111.5(2) . .
C4 N1 Zn1 129.6(2) . .
C2 N2 C16 120.9(3) . .
C2 N2 Zn1 112.1(2) . .
C16 N2 Zn1 127.0(2) . .
C36 N3 C39 120.6(3) . .
C36 N3 Zn2 112.73(19) . .
C39 N3 Zn2 126.7(2) . .
C37 N4 C51 119.9(3) . .
C37 N4 Zn2 112.35(19) . .
C51 N4 Zn2 127.7(2) . .
N1 C1 C3 125.7(3) . 2_665
N1 C1 C2 115.5(3) . .
C3 C1 C2 118.7(3) 2_665 .
N2 C2 C3 125.7(3) . .
N2 C2 C1 115.2(3) . .
C3 C2 C1 119.1(3) . .
C1 C3 C2 122.2(3) 2_665 .
C1 C3 H3 118.9 2_665 .
C2 C3 H3 118.9 . .
C5 C4 C9 122.7(4) . .
C5 C4 N1 120.3(4) . .
C9 C4 N1 116.9(4) . .
C4 C5 C6 116.4(5) . .
C4 C5 C10 122.6(4) . .
C6 C5 C10 121.0(5) . .
C7 C6 C5 122.6(7) . .
C7 C6 H6 118.7 . .
C5 C6 H6 118.7 . .
C6 C7 C8 119.6(6) . .
C6 C7 H7 120.2 . .
C8 C7 H7 120.2 . .
C7 C8 C9 123.2(6) . .
C7 C8 H8 118.4 . .
C9 C8 H8 118.4 . .
C8 C9 C4 115.4(6) . .
C8 C9 C13 122.0(5) . .
C4 C9 C13 122.5(4) . .
C5 C10 C12 111.7(5) . .
C5 C10 C11 113.0(5) . .
C12 C10 C11 109.1(5) . .
C5 C10 H10 107.6 . .
C12 C10 H10 107.6 . .
C11 C10 H10 107.6 . .
C10 C11 H11A 109.5 . .
C10 C11 H11B 109.5 . .
H11A C11 H11B 109.5 . .
C10 C11 H11C 109.5 . .
H11A C11 H11C 109.5 . .
H11B C11 H11C 109.5 . .
C10 C12 H12A 109.5 . .
C10 C12 H12B 109.5 . .
H12A C12 H12B 109.5 . .
C10 C12 H12C 109.5 . .
H12A C12 H12C 109.5 . .
H12B C12 H12C 109.5 . .
C14 C13 C9 113.5(5) . .
C14 C13 C15 110.2(5) . .
C9 C13 C15 113.7(5) . .
C14 C13 H13 106.3 . .
C9 C13 H13 106.3 . .
C15 C13 H13 106.3 . .
C13 C14 H14A 109.5 . .
C13 C14 H14B 109.5 . .
H14A C14 H14B 109.5 . .
C13 C14 H14C 109.5 . .
H14A C14 H14C 109.5 . .
H14B C14 H14C 109.5 . .
C13 C15 H15A 109.5 . .
C13 C15 H15B 109.5 . .
H15A C15 H15B 109.5 . .
C13 C15 H15C 109.5 . .
H15A C15 H15C 109.5 . .
H15B C15 H15C 109.5 . .
C17 C16 C21 122.4(5) . .
C17 C16 N2 116.6(5) . .
C21 C16 N2 120.9(4) . .
C16 C17 C18 118.7(8) . .
C16 C17 C22 121.3(5) . .
C18 C17 C22 120.0(7) . .
C19 C18 C17 120.6(11) . .
C19 C18 H18 119.7 . .
C17 C18 H18 119.7 . .
C18 C19 C20 121.2(9) . .
C18 C19 H19 119.4 . .
C20 C19 H19 119.4 . .
C19 C20 C21 122.7(10) . .
C19 C20 H20 118.6 . .
C21 C20 H20 118.6 . .
C16 C21 C20 114.5(7) . .
C16 C21 C25 124.0(4) . .
C20 C21 C25 121.5(7) . .
C17 C22 C23 113.2(6) . .
C17 C22 C24 112.9(7) . .
C23 C22 C24 108.9(6) . .
C17 C22 H22 107.1 . .
C23 C22 H22 107.1 . .
C24 C22 H22 107.1 . .
C22 C23 H23A 109.5 . .
C22 C23 H23B 109.5 . .
H23A C23 H23B 109.5 . .
C22 C23 H23C 109.5 . .
H23A C23 H23C 109.5 . .
H23B C23 H23C 109.5 . .
C22 C24 H24A 109.5 . .
C22 C24 H24B 109.5 . .
H24A C24 H24B 109.5 . .
C22 C24 H24C 109.5 . .
H24A C24 H24C 109.5 . .
H24B C24 H24C 109.5 . .
C21 C25 C26 110.7(6) . .
C21 C25 C27 111.1(6) . .
C26 C25 C27 111.2(5) . .
C21 C25 H25 107.9 . .
C26 C25 H25 107.9 . .
C27 C25 H25 107.9 . .
C25 C26 H26A 109.5 . .
C25 C26 H26B 109.5 . .
H26A C26 H26B 109.5 . .
C25 C26 H26C 109.5 . .
H26A C26 H26C 109.5 . .
H26B C26 H26C 109.5 . .
C25 C27 H27A 109.5 . .
C25 C27 H27B 109.5 . .
H27A C27 H27B 109.5 . .
C25 C27 H27C 109.5 . .
H27A C27 H27C 109.5 . .
H27B C27 H27C 109.5 . .
O1 C28 H28A 109.5 . .
O1 C28 H28B 109.5 . .
H28A C28 H28B 109.5 . .
O1 C28 H28C 109.5 . .
H28A C28 H28C 109.5 . .
H28B C28 H28C 109.5 . .
C30 C29 O1 119.3(7) . .
C30 C29 H29A 107.5 . .
O1 C29 H29A 107.5 . .
C30 C29 H29B 107.5 . .
O1 C29 H29B 107.5 . .
H29A C29 H29B 107.0 . .
C29 C30 O2 117.4(7) . .
C29 C30 H30A 108.0 . .
O2 C30 H30A 108.0 . .
C29 C30 H30B 108.0 . .
O2 C30 H30B 108.0 . .
H30A C30 H30B 107.2 . .
O2 C31 H31A 109.5 . .
O2 C31 H31B 109.5 . .
H31A C31 H31B 109.5 . .
O2 C31 H31C 109.5 . .
H31A C31 H31C 109.5 . .
H31B C31 H31C 109.5 . .
O3 C32 H32A 109.5 . .
O3 C32 H32B 109.5 . .
H32A C32 H32B 109.5 . .
O3 C32 H32C 109.5 . .
H32A C32 H32C 109.5 . .
H32B C32 H32C 109.5 . .
O3 C33 C34 112.2(8) . .
O3 C33 C34A 113.6(7) . .
C34 C33 C34A 57.9(8) . .
O3 C33 H33A 109.2 . .
C34 C33 H33A 109.2 . .
C34A C33 H33A 53.7 . .
O3 C33 H33B 109.2 . .
C34 C33 H33B 109.2 . .
C34A C33 H33B 137.0 . .
H33A C33 H33B 107.9 . .
C33 C34 O4 108.2(10) . .
C33 C34A O4 104.2(9) . .
O4 C35 H35A 109.5 . .
O4 C35 H35B 109.5 . .
H35A C35 H35B 109.5 . .
O4 C35 H35C 109.5 . .
H35A C35 H35C 109.5 . .
H35B C35 H35C 109.5 . .
N3 C36 C38 126.1(3) . 2_676
N3 C36 C37 114.7(3) . .
C38 C36 C37 119.2(3) 2_676 .
N4 C37 C38 125.8(3) . .
N4 C37 C36 115.5(3) . .
C38 C37 C36 118.6(3) . .
C36 C38 C37 122.2(3) 2_676 .
C36 C38 H38 118.9 2_676 .
C37 C38 H38 118.9 . .
C40 C39 C44 122.1(3) . .
C40 C39 N3 120.7(3) . .
C44 C39 N3 117.0(3) . .
C39 C40 C41 117.1(4) . .
C39 C40 C71 123.7(3) . .
C41 C40 C71 119.1(4) . .
C42 C41 C40 121.3(5) . .
C42 C41 H41 119.3 . .
C40 C41 H41 119.3 . .
C43 C42 C41 119.9(4) . .
C43 C42 H42 120.1 . .
C41 C42 H42 120.1 . .
C42 C43 C44 122.0(5) . .
C42 C43 H43 119.0 . .
C44 C43 H43 119.0 . .
C43 C44 C39 117.6(4) . .
C43 C44 C48 120.2(4) . .
C39 C44 C48 122.2(3) . .
C71 C46 H46A 109.5 . .
C71 C46 H46B 109.5 . .
H46A C46 H46B 109.5 . .
C71 C46 H46C 109.5 . .
H46A C46 H46C 109.5 . .
H46B C46 H46C 109.5 . .
C71 C47 H47A 109.5 . .
C71 C47 H47B 109.5 . .
H47A C47 H47B 109.5 . .
C71 C47 H47C 109.5 . .
H47A C47 H47C 109.5 . .
H47B C47 H47C 109.5 . .
C49 C48 C44 111.6(4) . .
C49 C48 C50 110.8(4) . .
C44 C48 C50 113.3(4) . .
C49 C48 H48 106.9 . .
C44 C48 H48 106.9 . .
C50 C48 H48 106.9 . .
C48 C49 H49A 109.5 . .
C48 C49 H49B 109.5 . .
H49A C49 H49B 109.5 . .
C48 C49 H49C 109.5 . .
H49A C49 H49C 109.5 . .
H49B C49 H49C 109.5 . .
C48 C50 H50A 109.5 . .
C48 C50 H50B 109.5 . .
H50A C50 H50B 109.5 . .
C48 C50 H50C 109.5 . .
H50A C50 H50C 109.5 . .
H50B C50 H50C 109.5 . .
C52 C51 C56 121.5(3) . .
C52 C51 N4 117.6(3) . .
C56 C51 N4 120.8(3) . .
C53 C52 C51 118.0(4) . .
C53 C52 C57 120.3(4) . .
C51 C52 C57 121.7(3) . .
C54 C53 C52 120.8(5) . .
C54 C53 H53 119.6 . .
C52 C53 H53 119.6 . .
C55 C54 C53 120.5(4) . .
C55 C54 H54 119.7 . .
C53 C54 H54 119.7 . .
C54 C55 C56 122.5(5) . .
C54 C55 H55 118.7 . .
C56 C55 H55 118.7 . .
C55 C56 C51 116.6(4) . .
C55 C56 C60 120.7(4) . .
C51 C56 C60 122.6(3) . .
C58 C57 C52 111.8(4) . .
C58 C57 C59 110.2(4) . .
C52 C57 C59 112.2(4) . .
C58 C57 H57 107.5 . .
C52 C57 H57 107.5 . .
C59 C57 H57 107.5 . .
C57 C58 H58A 109.5 . .
C57 C58 H58B 109.5 . .
H58A C58 H58B 109.5 . .
C57 C58 H58C 109.5 . .
H58A C58 H58C 109.5 . .
H58B C58 H58C 109.5 . .
C57 C59 H59A 109.5 . .
C57 C59 H59B 109.5 . .
H59A C59 H59B 109.5 . .
C57 C59 H59C 109.5 . .
H59A C59 H59C 109.5 . .
H59B C59 H59C 109.5 . .
C56 C60 C62 112.0(4) . .
C56 C60 C61 109.4(4) . .
C62 C60 C61 110.1(5) . .
C56 C60 H60 108.4 . .
C62 C60 H60 108.4 . .
C61 C60 H60 108.4 . .
C60 C61 H61A 109.5 . .
C60 C61 H61B 109.5 . .
H61A C61 H61B 109.5 . .
C60 C61 H61C 109.5 . .
H61A C61 H61C 109.5 . .
H61B C61 H61C 109.5 . .
C60 C62 H62A 109.5 . .
C60 C62 H62B 109.5 . .
H62A C62 H62B 109.5 . .
C60 C62 H62C 109.5 . .
H62A C62 H62C 109.5 . .
H62B C62 H62C 109.5 . .
O5 C63 H63A 109.5 . .
O5 C63 H63B 109.5 . .
H63A C63 H63B 109.5 . .
O5 C63 H63C 109.5 . .
H63A C63 H63C 109.5 . .
H63B C63 H63C 109.5 . .
O5 C64 C65 109.9(6) . .
O5 C64 H64A 109.7 . .
C65 C64 H64A 109.7 . .
O5 C64 H64B 109.7 . .
C65 C64 H64B 109.7 . .
H64A C64 H64B 108.2 . .
O6 C65 C64 116.6(7) . .
O6 C65 H65A 108.2 . .
C64 C65 H65A 108.2 . .
O6 C65 H65B 108.2 . .
C64 C65 H65B 108.2 . .
H65A C65 H65B 107.3 . .
O6 C66 H66A 109.5 . .
O6 C66 H66B 109.5 . .
H66A C66 H66B 109.5 . .
O6 C66 H66C 109.5 . .
H66A C66 H66C 109.5 . .
H66B C66 H66C 109.5 . .
O7 C67 H67A 109.5 . .
O7 C67 H67B 109.5 . .
H67A C67 H67B 109.5 . .
O7 C67 H67C 109.5 . .
H67A C67 H67C 109.5 . .
H67B C67 H67C 109.5 . .
O7 C68 C69 109.3(5) . .
O7 C68 H68A 109.8 . .
C69 C68 H68A 109.8 . .
O7 C68 H68B 109.8 . .
C69 C68 H68B 109.8 . .
H68A C68 H68B 108.3 . .
O8 C69 C68 107.7(5) . .
O8 C69 H69A 110.2 . .
C68 C69 H69A 110.2 . .
O8 C69 H69B 110.2 . .
C68 C69 H69B 110.2 . .
H69A C69 H69B 108.5 . .
O8 C70 H70A 109.5 . .
O8 C70 H70B 109.5 . .
H70A C70 H70B 109.5 . .
O8 C70 H70C 109.5 . .
H70A C70 H70C 109.5 . .
H70B C70 H70C 109.5 . .
C40 C71 C47 111.2(4) . .
C40 C71 C46 112.6(4) . .
C47 C71 C46 111.2(4) . .
C40 C71 H71 107.2 . .
C47 C71 H71 107.2 . .
C46 C71 H71 107.2 . .
C72 C73 C74 114.5(6) . .
C72 C73 H73A 108.6 . .
C74 C73 H73A 108.6 . .
C72 C73 H73B 108.6 . .
C74 C73 H73B 108.6 . .
H73A C73 H73B 107.6 . .
C73 C74 C74 111.0(7) . 2_775
C73 C74 H74A 109.4 . .
C74 C74 H74A 109.4 2_775 .
C73 C74 H74B 109.4 . .
C74 C74 H74B 109.4 2_775 .
H74A C74 H74B 108.0 . .
C73 C72 H72A 109.5 . .
C73 C72 H72B 109.5 . .
H72A C72 H72B 109.5 . .
C73 C72 H72C 109.5 . .
H72A C72 H72C 109.5 . .
H72B C72 H72C 109.5 . .

loop_
_geom_bond_atom_site_label_1
_geom_bond_atom_site_label_2
_geom_bond_distance
_geom_bond_site_symmetry_2
Zn1 N1 2.017(3) .
Zn1 N2 2.017(3) .
Zn1 Cl1 2.2406(10) .
Zn1 Cl2 2.2573(12) .
Zn2 N4 2.010(3) .
Zn2 N3 2.012(3) .
Zn2 Cl3 2.2488(10) .
Zn2 Cl4 2.2510(11) .
Na1 O3 2.421(4) .
Na1 O2 2.424(4) .
Na1 O1 2.426(4) .
Na1 O4 2.428(4) .
Na1 Cl2 2.7367(19) .
Na1 Cl1 2.877(2) .
Na2 O7 2.376(3) .
Na2 O5 2.390(4) .
Na2 O6 2.392(4) .
Na2 O8 2.429(4) .
Na2 Cl3 2.759(2) .
Na2 Cl4 2.7709(19) .
O1 C28 1.352(9) .
O1 C29 1.385(9) .
O2 C31 1.382(7) .
O2 C30 1.419(8) .
O3 C32 1.352(7) .
O3 C33 1.402(6) .
O4 C35 1.290(9) .
O4 C34A 1.508(13) .
O4 C34 1.499(14) .
O5 C63 1.390(7) .
O5 C64 1.398(7) .
O6 C65 1.360(9) .
O6 C66 1.380(7) .
O7 C68 1.399(6) .
O7 C67 1.415(6) .
O8 C70 1.399(6) .
O8 C69 1.432(6) .
N1 C1 1.331(4) .
N1 C4 1.431(5) .
N2 C2 1.327(4) .
N2 C16 1.436(5) .
N3 C36 1.331(4) .
N3 C39 1.448(4) .
N4 C37 1.330(4) .
N4 C51 1.439(4) .
C1 C3 1.392(5) 2_665
C1 C2 1.515(5) .
C2 C3 1.394(4) .
C3 C1 1.392(5) 2_665
C3 H3 0.9300 .
C4 C5 1.386(6) .
C4 C9 1.416(6) .
C5 C6 1.420(7) .
C5 C10 1.492(7) .
C6 C7 1.342(10) .
C6 H6 0.9300 .
C7 C8 1.350(10) .
C7 H7 0.9300 .
C8 C9 1.408(8) .
C8 H8 0.9300 .
C9 C13 1.500(8) .
C10 C12 1.494(8) .
C10 C11 1.545(7) .
C10 H10 0.9800 .
C11 H11A 0.9600 .
C11 H11B 0.9600 .
C11 H11C 0.9600 .
C12 H12A 0.9600 .
C12 H12B 0.9600 .
C12 H12C 0.9600 .
C13 C14 1.497(8) .
C13 C15 1.538(7) .
C13 H13 0.9800 .
C14 H14A 0.9600 .
C14 H14B 0.9600 .
C14 H14C 0.9600 .
C15 H15A 0.9600 .
C15 H15B 0.9600 .
C15 H15C 0.9600 .
C16 C17 1.392(7) .
C16 C21 1.412(7) .
C17 C18 1.395(9) .
C17 C22 1.512(9) .
C18 C19 1.325(17) .
C18 H18 0.9300 .
C19 C20 1.369(17) .
C19 H19 0.9300 .
C20 C21 1.411(9) .
C20 H20 0.9300 .
C21 C25 1.485(9) .
C22 C23 1.518(10) .
C22 C24 1.527(7) .
C22 H22 0.9800 .
C23 H23A 0.9600 .
C23 H23B 0.9600 .
C23 H23C 0.9600 .
C24 H24A 0.9600 .
C24 H24B 0.9600 .
C24 H24C 0.9600 .
C25 C26 1.519(8) .
C25 C27 1.543(8) .
C25 H25 0.9800 .
C26 H26A 0.9600 .
C26 H26B 0.9600 .
C26 H26C 0.9600 .
C27 H27A 0.9600 .
C27 H27B 0.9600 .
C27 H27C 0.9600 .
C28 H28A 0.9600 .
C28 H28B 0.9600 .
C28 H28C 0.9600 .
C29 C30 1.315(10) .
C29 H29A 0.9700 .
C29 H29B 0.9700 .
C30 H30A 0.9700 .
C30 H30B 0.9700 .
C31 H31A 0.9600 .
C31 H31B 0.9600 .
C31 H31C 0.9600 .
C32 H32A 0.9600 .
C32 H32B 0.9600 .
C32 H32C 0.9600 .
C33 C34 1.401(15) .
C33 C34A 1.469(13) .
C33 H33A 0.9700 .
C33 H33B 0.9700 .
C35 H35A 0.9600 .
C35 H35B 0.9600 .
C35 H35C 0.9600 .
C36 C38 1.393(4) 2_676
C36 C37 1.511(4) .
C37 C38 1.402(4) .
C38 C36 1.393(4) 2_676
C38 H38 0.9300 .
C39 C40 1.397(5) .
C39 C44 1.404(5) .
C40 C41 1.403(5) .
C40 C71 1.498(6) .
C41 C42 1.380(8) .
C41 H41 0.9300 .
C42 C43 1.360(8) .
C42 H42 0.9300 .
C43 C44 1.383(6) .
C43 H43 0.9300 .
C44 C48 1.515(6) .
C46 C71 1.539(7) .
C46 H46A 0.9600 .
C46 H46B 0.9600 .
C46 H46C 0.9600 .
C47 C71 1.515(7) .
C47 H47A 0.9600 .
C47 H47B 0.9600 .
C47 H47C 0.9600 .
C48 C49 1.505(7) .
C48 C50 1.527(6) .
C48 H48 0.9800 .
C49 H49A 0.9600 .
C49 H49B 0.9600 .
C49 H49C 0.9600 .
C50 H50A 0.9600 .
C50 H50B 0.9600 .
C50 H50C 0.9600 .
C51 C52 1.400(5) .
C51 C56 1.407(5) .
C52 C53 1.398(6) .
C52 C57 1.519(6) .
C53 C54 1.369(7) .
C53 H53 0.9300 .
C54 C55 1.345(7) .
C54 H54 0.9300 .
C55 C56 1.401(5) .
C55 H55 0.9300 .
C56 C60 1.496(6) .
C57 C58 1.496(7) .
C57 C59 1.575(6) .
C57 H57 0.9800 .
C58 H58A 0.9600 .
C58 H58B 0.9600 .
C58 H58C 0.9600 .
C59 H59A 0.9600 .
C59 H59B 0.9600 .
C59 H59C 0.9600 .
C60 C62 1.530(6) .
C60 C61 1.535(7) .
C60 H60 0.9800 .
C61 H61A 0.9600 .
C61 H61B 0.9600 .
C61 H61C 0.9600 .
C62 H62A 0.9600 .
C62 H62B 0.9600 .
C62 H62C 0.9600 .
C63 H63A 0.9600 .
C63 H63B 0.9600 .
C63 H63C 0.9600 .
C64 C65 1.419(10) .
C64 H64A 0.9700 .
C64 H64B 0.9700 .
C65 H65A 0.9700 .
C65 H65B 0.9700 .
C66 H66A 0.9600 .
C66 H66B 0.9600 .
C66 H66C 0.9600 .
C67 H67A 0.9600 .
C67 H67B 0.9600 .
C67 H67C 0.9600 .
C68 C69 1.473(7) .
C68 H68A 0.9700 .
C68 H68B 0.9700 .
C69 H69A 0.9700 .
C69 H69B 0.9700 .
C70 H70A 0.9600 .
C70 H70B 0.9600 .
C70 H70C 0.9600 .
C71 H71 0.9800 .
C73 C72 1.304(11) .
C73 C74 1.354(8) .
C73 H73A 0.9700 .
C73 H73B 0.9700 .
C74 C74 1.477(13) 2_775
C74 H74A 0.9700 .
C74 H74B 0.9700 .
C72 H72A 0.9600 .
C72 H72B 0.9600 .
C72 H72C 0.9600 .
